data_7706699
loop_
_publ_author_name
'Xu, Han'
'Han, Ying-Zi'
'OuYang, Jie'
'Chen, Zuo-Chang'
'Chen, Hui-Jun'
'Nie, Hong-Hong'
'Tang, Zichao'
'Yang, Shi-Yao'
'Huang, Rong-Bin'
'Zheng, Lan-Sun'
'Teo, Boon K.'

_publ_section_title
;
 Dissection of bicapped octahedral copper hydride cluster to form two
 chiral tetrahedral copper hydride cluster series exhibiting auto
 deracemization and photoluminescence.
;
_journal_issue 11
_journal_name_full 'Dalton transactions (Cambridge, England : 2003)'
_journal_page_first 4028
_journal_page_last 4035
_journal_paper_doi 10.1039/d1dt00031d
_journal_volume 50
_journal_year 2021
_chemical_formula_moiety 'C51 H43 Br3 Cu4 N3 P3, 0.667(C3 H6 Cl6)'
_chemical_formula_sum 'C53 H47 Br3 Cl4 Cu4 N3 P3'
_chemical_formula_weight 1454.53
_space_group_crystal_system trigonal
_space_group_IT_number 146
_space_group_name_Hall 'R 3'
_space_group_name_H-M_alt 'R 3 :H'
_atom_sites_solution_hydrogens mixed
_audit_creation_date 2021-01-24
_audit_creation_method
;
Olex2 1.3-alpha
(compiled 2019.05.22 svn.r3605 for OlexSys, GUI svn.r5790)
;
_audit_update_record
;
2021-02-16 deposited with the CCDC.	2021-02-26 downloaded from the CCDC.
;
_cell_angle_alpha 90
_cell_angle_beta 90
_cell_angle_gamma 120
_cell_formula_units_Z 3
_cell_length_a 14.8018(2)
_cell_length_b 14.8018(2)
_cell_length_c 22.1489(3)
_cell_measurement_reflns_used 8886
_cell_measurement_temperature 100.00(10)
_cell_measurement_theta_max 73.0600
_cell_measurement_theta_min 3.9750
_cell_volume 4202.54(10)
_computing_cell_refinement 'CrysAlisPro 1.171.40.53 (Rigaku OD, 2019)'
_computing_data_collection 'CrysAlisPro 1.171.40.53 (Rigaku OD, 2019)'
_computing_data_reduction 'CrysAlisPro 1.171.40.53 (Rigaku OD, 2019)'
_computing_molecular_graphics 'Olex2 (Dolomanov et al., 2009)'
_computing_publication_material 'Olex2 (Dolomanov et al., 2009)'
_computing_structure_refinement 'ShelXL (Sheldrick, 2015)'
_computing_structure_solution 'ShelXT (Sheldrick, 2015)'
_diffrn_ambient_temperature 100.00(10)
_diffrn_detector_area_resol_mean 10.0000
_diffrn_detector_type HyPix
_diffrn_measured_fraction_theta_full 0.997
_diffrn_measured_fraction_theta_max 0.957
_diffrn_measurement_details
;
List of Runs (angles in degrees, time in seconds):

  # Type    Start    End  Width  t~exp~   \w     \q     \k     \f   Frames
#--------------------------------------------------------------------------
  1  \w   -120.00 -45.00   0.50    0.06    --  -46.81 -53.00 -64.00  150
  2  \w   -144.00 -92.00   0.50    0.24    --  -88.50 -62.00 -91.00  104
  3  \w    130.00 173.00   0.50    0.24    --  100.23  62.00  46.00   86
  4  \w     34.00 117.00   0.50    0.24    --  100.23 -62.00 -91.00  166
  5  \w    100.00 125.00   0.50    0.24    --  100.23  62.00  46.00   50
  6  \w   -107.00 -72.00   0.50    0.06    --  -46.81-125.00-150.00   70
  7  \w   -118.00 -42.00   0.50    0.06    --  -46.81 -57.00  30.00  152
  8  \w   -120.00 -95.00   0.50    0.06    --  -46.81-125.00-180.00   50
  9  \w   -113.00 -77.00   0.50    0.06    --  -46.81-125.00 -90.00   72
 10  \w   -106.00 -77.00   0.50    0.24    --  -88.50 -57.00   0.00   58
 11  \w    -79.00 -16.00   0.50    0.24    --  -88.50 110.00 142.00  126
 12  \w    -52.00 -27.00   0.50    0.24    --  -88.50 125.00-120.00   50
 13  \w   -156.00-105.00   0.50    0.24    --  -88.50 -37.00 -30.00  102
 14  \w   -143.00 -99.00   0.50    0.24    --  -88.50 -99.00 -90.00   88
 15  \w   -160.00 -75.00   0.50    0.24    --  -88.50 -37.00   0.00  170
 16  \w     27.00 110.00   0.50    0.24    --  100.23 -78.00-105.00  166
 17  \w    104.00 173.00   0.50    0.24    --  100.23 125.00 -30.00  138
;
_diffrn_measurement_device 'four-circle diffractometer'
_diffrn_measurement_device_type 'XtaLAB Synergy, Dualflex, HyPix'
_diffrn_measurement_method '\w scans'
_diffrn_radiation_type CuK\a
_diffrn_radiation_wavelength 1.54184
_diffrn_reflns_av_R_equivalents 0.0233
_diffrn_reflns_av_unetI/netI 0.0254
_diffrn_reflns_Laue_measured_fraction_full 0.997
_diffrn_reflns_Laue_measured_fraction_max 0.957
_diffrn_reflns_limit_h_max 17
_diffrn_reflns_limit_h_min -17
_diffrn_reflns_limit_k_max 17
_diffrn_reflns_limit_k_min -18
_diffrn_reflns_limit_l_max 26
_diffrn_reflns_limit_l_min -26
_diffrn_reflns_number 9124
_diffrn_reflns_point_group_measured_fraction_full 0.987
_diffrn_reflns_point_group_measured_fraction_max 0.925
_diffrn_reflns_theta_full 67.684
_diffrn_reflns_theta_max 73.099
_diffrn_reflns_theta_min 3.984
_exptl_absorpt_coefficient_mu 7.081
_exptl_absorpt_correction_T_max 1.00000
_exptl_absorpt_correction_T_min 0.80425
_exptl_absorpt_correction_type multi-scan
_exptl_absorpt_process_details
;
CrysAlisPro 1.171.40.53 (Rigaku Oxford Diffraction, 2019)
Empirical absorption correction using spherical harmonics,
 implemented in SCALE3 ABSPACK scaling algorithm.
;
_exptl_crystal_colour 'clear yellow'
_exptl_crystal_colour_lustre clear
_exptl_crystal_colour_primary yellow
_exptl_crystal_density_diffrn 1.724
_exptl_crystal_description block
_exptl_crystal_F_000 2160
_exptl_crystal_size_max 0.2
_exptl_crystal_size_mid 0.2
_exptl_crystal_size_min 0.2
_refine_diff_density_max 0.606
_refine_diff_density_min -0.838
_refine_diff_density_rms 0.066
_refine_ls_abs_structure_details
;
 Flack x determined using 1640 quotients [(I+)-(I-)]/[(I+)+(I-)]
 (Parsons, Flack and Wagner, Acta Cryst. B69 (2013) 249-259).
;
_refine_ls_abs_structure_Flack -0.010(9)
_refine_ls_extinction_method none
_refine_ls_goodness_of_fit_ref 1.055
_refine_ls_hydrogen_treatment mixed
_refine_ls_matrix_type full
_refine_ls_number_parameters 235
_refine_ls_number_reflns 3463
_refine_ls_number_restraints 1
_refine_ls_restrained_S_all 1.054
_refine_ls_R_factor_all 0.0272
_refine_ls_R_factor_gt 0.0259
_refine_ls_shift/su_max 0.001
_refine_ls_shift/su_mean 0.000
_refine_ls_structure_factor_coef Fsqd
_refine_ls_weighting_details 'w=1/[\s^2^(Fo^2^)+(0.0211P)^2^+17.9408P] where P=(Fo^2^+2Fc^2^)/3'
_refine_ls_weighting_scheme calc
_refine_ls_wR_factor_gt 0.0624
_refine_ls_wR_factor_ref 0.0631
_reflns_Friedel_coverage 0.934
_reflns_Friedel_fraction_full 0.977
_reflns_Friedel_fraction_max 0.894
_reflns_number_gt 3438
_reflns_number_total 3463
_reflns_threshold_expression 'I > 2\s(I)'
_cod_data_source_file d1dt00031d3.cif
_cod_data_source_block 3b-delta-ch2cl2
_cod_depositor_comments 'Adding full bibliography for 7706697--7706707.cif.'
_cod_original_cell_volume 4202.54(13)
_cod_original_sg_symbol_H-M 'R 3'
_cod_database_code 7706699
_shelx_shelxl_version_number 2018/3
_shelx_space_group_comment
;
The symmetry employed for this shelxl refinement is uniquely defined
by the following loop, which should always be used as a source of
symmetry information in preference to the above space-group names.
They are only intended as comments.
;
_shelx_estimated_absorpt_t_max 0.332
_shelx_estimated_absorpt_t_min 0.332
_olex2_refinement_description
;
1. Fixed Uiso
 At 1.2 times of:
  All C(H) groups, All C(H,H) groups
2. Others
 Fixed Sof: Cl1(0.33333) Cl2(0.33333) C18(0.33333) H18A(0.33333) H18B(0.33333)
 Cl3(0.66667) H19B(0.33333) H19A(0.33333)
3.a Secondary CH2 refined with riding coordinates:
 C18(H18A,H18B), C19(H19B,H19A)
3.b Aromatic/amide H refined with riding coordinates:
 C1(H1), C2(H2), C3(H3), C4(H4), C7(H7), C8(H8), C9(H9), C10(H10), C11(H11),
 C13(H13), C14(H14), C15(H15), C16(H16), C17(H17)
;
_olex2_submission_special_instructions 'No special instructions were received'
_oxdiff_exptl_absorpt_empirical_details
;
Empirical correction (ABSPACK) includes:
- Absorption correction using spherical harmonics
- Frame scaling
;

loop_
_space_group_symop_operation_xyz
'x, y, z'
'-y, x-y, z'
'-x+y, -x, z'
'x+2/3, y+1/3, z+1/3'
'-y+2/3, x-y+1/3, z+1/3'
'-x+y+2/3, -x+1/3, z+1/3'
'x+1/3, y+2/3, z+2/3'
'-y+1/3, x-y+2/3, z+2/3'
'-x+y+1/3, -x+2/3, z+2/3'

loop_
_atom_site_label
_atom_site_type_symbol
_atom_site_fract_x
_atom_site_fract_y
_atom_site_fract_z
_atom_site_U_iso_or_equiv
_atom_site_adp_type
_atom_site_occupancy
_atom_site_site_symmetry_order
_atom_site_calc_flag
_atom_site_refinement_flags_posn
_atom_site_refinement_flags_adp
_atom_site_refinement_flags_occupancy
_atom_site_disorder_assembly
_atom_site_disorder_group
Br1 Br 0.39231(4) 0.54974(5) 0.66173(2) 0.03962(16) Uani 1 1 d . . . . .
Cu1 Cu 0.333333 0.666667 0.48456(4) 0.0179(2) Uani 1 3 d S T P . .
H H 0.333333 0.666667 0.566(4) 0.03(2) Uani 1 3 d S T P . .
Cu2 Cu 0.44940(5) 0.70554(5) 0.59664(3) 0.02336(16) Uani 1 1 d . . . . .
P1 P 0.57608(9) 0.74047(9) 0.53312(5) 0.0198(2) Uani 1 1 d . . . . .
N1 N 0.4380(3) 0.6248(3) 0.44642(16) 0.0193(7) Uani 1 1 d . . . . .
C1 C 0.4033(4) 0.5596(3) 0.39825(19) 0.0200(9) Uani 1 1 d . . . . .
H1 H 0.338156 0.541341 0.382372 0.024 Uiso 1 1 calc R U . . .
C2 C 0.4594(4) 0.5189(4) 0.3715(2) 0.0246(9) Uani 1 1 d . . . . .
H2 H 0.432311 0.474230 0.338558 0.029 Uiso 1 1 calc R U . . .
C3 C 0.5560(4) 0.5453(4) 0.3942(2) 0.0259(10) Uani 1 1 d . . . . .
H3 H 0.595011 0.518217 0.377363 0.031 Uiso 1 1 calc R U . . .
C4 C 0.5938(4) 0.6133(4) 0.4429(2) 0.0250(10) Uani 1 1 d . . . . .
H4 H 0.659318 0.633137 0.458782 0.030 Uiso 1 1 calc R U . . .
C5 C 0.5332(3) 0.6516(3) 0.4678(2) 0.0193(9) Uani 1 1 d . . . . .
C6 C 0.6359(4) 0.8682(4) 0.4980(2) 0.0248(10) Uani 1 1 d . . . . .
C7 C 0.6297(5) 0.9473(4) 0.5280(3) 0.0356(12) Uani 1 1 d . . . . .
H7 H 0.592485 0.932639 0.563984 0.043 Uiso 1 1 calc R U . . .
C8 C 0.6784(6) 1.0478(5) 0.5051(3) 0.0491(17) Uani 1 1 d . . . . .
H8 H 0.674677 1.100449 0.525958 0.059 Uiso 1 1 calc R U . . .
C9 C 0.7318(5) 1.0695(5) 0.4519(3) 0.0500(18) Uani 1 1 d . . . . .
H9 H 0.765850 1.137367 0.437065 0.060 Uiso 1 1 calc R U . . .
C10 C 0.7358(6) 0.9911(5) 0.4197(3) 0.0543(17) Uani 1 1 d . . . . .
H10 H 0.770000 1.005913 0.382729 0.065 Uiso 1 1 calc R U . . .
C11 C 0.6888(5) 0.8912(5) 0.4427(3) 0.0429(14) Uani 1 1 d . . . . .
H11 H 0.692286 0.838830 0.421469 0.051 Uiso 1 1 calc R U . . .
C12 C 0.6865(4) 0.7316(4) 0.5627(2) 0.0264(10) Uani 1 1 d . . . . .
C13 C 0.6644(5) 0.6405(5) 0.5941(2) 0.0347(12) Uani 1 1 d . . . . .
H13 H 0.596011 0.585862 0.597292 0.042 Uiso 1 1 calc R U . . .
C14 C 0.7450(5) 0.6325(5) 0.6204(3) 0.0449(15) Uani 1 1 d . . . . .
H14 H 0.730469 0.571548 0.640624 0.054 Uiso 1 1 calc R U . . .
C15 C 0.8465(5) 0.7136(6) 0.6171(3) 0.0500(18) Uani 1 1 d . . . . .
H15 H 0.899899 0.707423 0.635113 0.060 Uiso 1 1 calc R U . . .
C16 C 0.8690(5) 0.8044(6) 0.5868(3) 0.0520(18) Uani 1 1 d . . . . .
H16 H 0.937376 0.859462 0.584762 0.062 Uiso 1 1 calc R U . . .
C17 C 0.7893(4) 0.8129(5) 0.5596(3) 0.0347(12) Uani 1 1 d . . . . .
H17 H 0.804625 0.873745 0.538967 0.042 Uiso 1 1 calc R U . . .
Cl1 Cl 1.0468(5) 1.0120(5) 0.4584(3) 0.0627(13) Uani 0.3333 1 d . . P A -1
Cl2 Cl 0.9757(8) 0.9529(6) 0.3371(3) 0.089(3) Uani 0.3333 1 d . . P A -1
C18 C 0.941(2) 0.923(2) 0.4141(9) 0.065(6) Uani 0.3333 1 d . . P A -1
H18A H 0.879812 0.928186 0.423146 0.078 Uiso 0.3333 1 calc R U P A -1
H18B H 0.925421 0.852298 0.422763 0.078 Uiso 0.3333 1 calc R U P A -1
Cl3 Cl 0.6656(2) 0.4399(2) 0.50437(12) 0.0544(6) Uani 0.6667 1 d . . P . .
C19 C 0.666667 0.333333 0.4618(6) 0.085(5) Uani 1 3 d S T P . .
H19B H 0.649679 0.333161 0.419488 0.102 Uiso 0.3333 1 calc R U P . .
H19A H 0.732269 0.333994 0.465685 0.102 Uiso 0.3333 1 calc R U P . .

loop_
_atom_site_aniso_label
_atom_site_aniso_U_11
_atom_site_aniso_U_22
_atom_site_aniso_U_33
_atom_site_aniso_U_23
_atom_site_aniso_U_13
_atom_site_aniso_U_12
Br1 0.0395(3) 0.0451(3) 0.0269(3) 0.0128(2) -0.0086(2) 0.0156(3)
Cu1 0.0211(3) 0.0211(3) 0.0114(5) 0.000 0.000 0.01055(17)
H 0.03(4) 0.03(4) 0.02(6) 0.000 0.000 0.014(19)
Cu2 0.0251(4) 0.0297(4) 0.0161(3) -0.0033(3) -0.0014(3) 0.0143(3)
P1 0.0199(5) 0.0206(5) 0.0181(5) -0.0035(4) -0.0031(4) 0.0095(4)
N1 0.0209(18) 0.0207(18) 0.0140(17) 0.0002(14) 0.0011(14) 0.0087(15)
C1 0.021(2) 0.025(2) 0.012(2) -0.0024(16) -0.0033(16) 0.0091(18)
C2 0.030(2) 0.026(2) 0.0149(19) -0.0049(17) 0.0027(18) 0.012(2)
C3 0.029(2) 0.030(3) 0.025(2) -0.0019(19) 0.0049(19) 0.019(2)
C4 0.022(2) 0.031(3) 0.025(2) -0.0018(19) 0.0002(18) 0.015(2)
C5 0.021(2) 0.020(2) 0.019(2) 0.0041(17) 0.0024(17) 0.0113(18)
C6 0.020(2) 0.024(2) 0.026(2) 0.0015(19) -0.0060(19) 0.0081(19)
C7 0.045(3) 0.031(3) 0.037(3) -0.005(2) -0.014(2) 0.024(3)
C8 0.066(4) 0.027(3) 0.055(4) -0.001(3) -0.022(3) 0.024(3)
C9 0.051(4) 0.025(3) 0.062(4) 0.005(3) -0.030(3) 0.010(3)
C10 0.052(4) 0.045(4) 0.044(3) 0.013(3) 0.002(3) 0.008(3)
C11 0.041(3) 0.028(3) 0.042(3) 0.004(2) 0.007(3) 0.004(2)
C12 0.030(2) 0.032(3) 0.022(2) -0.009(2) -0.0071(19) 0.019(2)
C13 0.040(3) 0.044(3) 0.030(3) -0.005(2) -0.012(2) 0.029(3)
C14 0.061(4) 0.059(4) 0.038(3) -0.014(3) -0.016(3) 0.047(3)
C15 0.047(4) 0.083(5) 0.041(3) -0.028(3) -0.024(3) 0.049(4)
C16 0.031(3) 0.071(5) 0.056(4) -0.030(4) -0.017(3) 0.027(3)
C17 0.024(2) 0.045(3) 0.037(3) -0.012(2) -0.007(2) 0.018(2)
Cl1 0.078(4) 0.050(3) 0.064(3) 0.001(3) -0.002(3) 0.036(4)
Cl2 0.074(6) 0.153(8) 0.047(3) 0.002(3) 0.003(3) 0.062(7)
C18 0.080(16) 0.090(17) 0.031(10) -0.024(11) 0.003(10) 0.047(14)
Cl3 0.0709(16) 0.0588(14) 0.0544(14) 0.0131(11) 0.0217(12) 0.0481(13)
C19 0.113(8) 0.113(8) 0.028(6) 0.000 0.000 0.057(4)

loop_
_atom_type_symbol
_atom_type_description
_atom_type_scat_dispersion_real
_atom_type_scat_dispersion_imag
_atom_type_scat_source
C C 0.0181 0.0091 'International Tables Vol C Tables 4.2.6.8 and 6.1.1.4'
H H 0.0000 0.0000 'International Tables Vol C Tables 4.2.6.8 and 6.1.1.4'
Br Br -0.6763 1.2805 'International Tables Vol C Tables 4.2.6.8 and 6.1.1.4'
Cl Cl 0.3639 0.7018 'International Tables Vol C Tables 4.2.6.8 and 6.1.1.4'
Cu Cu -1.9646 0.5888 'International Tables Vol C Tables 4.2.6.8 and 6.1.1.4'
N N 0.0311 0.0180 'International Tables Vol C Tables 4.2.6.8 and 6.1.1.4'
P P 0.2955 0.4335 'International Tables Vol C Tables 4.2.6.8 and 6.1.1.4'

loop_
_geom_angle_atom_site_label_1
_geom_angle_atom_site_label_2
_geom_angle_atom_site_label_3
_geom_angle
_geom_angle_site_symmetry_1
_geom_angle_site_symmetry_3
_geom_angle_publ_flag
Cu2 Br1 Cu2 63.79(3) . 3_565 ?
Cu2 Cu1 H 31.388(18) 3_565 . ?
Cu2 Cu1 H 31.388(18) . . ?
Cu2 Cu1 H 31.388(17) 2_665 . ?
Cu2 Cu1 Cu2 53.62(3) 2_665 3_565 ?
Cu2 Cu1 Cu2 53.62(3) . 3_565 ?
Cu2 Cu1 Cu2 53.62(3) 2_665 . ?
N1 Cu1 H 113.59(10) 2_665 . ?
N1 Cu1 H 113.59(10) . . ?
N1 Cu1 H 113.59(10) 3_565 . ?
N1 Cu1 Cu2 140.83(10) . 2_665 ?
N1 Cu1 Cu2 107.31(10) 3_565 2_665 ?
N1 Cu1 Cu2 87.25(10) . . ?
N1 Cu1 Cu2 107.31(10) . 3_565 ?
N1 Cu1 Cu2 87.26(10) 2_665 2_665 ?
N1 Cu1 Cu2 140.83(10) 3_565 . ?
N1 Cu1 Cu2 107.31(10) 2_665 . ?
N1 Cu1 Cu2 87.26(10) 3_565 3_565 ?
N1 Cu1 Cu2 140.83(10) 2_665 3_565 ?
N1 Cu1 N1 105.06(11) 2_665 . ?
N1 Cu1 N1 105.06(11) 2_665 3_565 ?
N1 Cu1 N1 105.06(11) 3_565 . ?
Br1 Cu2 Br1 106.38(4) . 2_665 ?
Br1 Cu2 Cu1 114.73(3) 2_665 . ?
Br1 Cu2 Cu1 114.77(3) . . ?
Br1 Cu2 H 95.7(18) 2_665 . ?
Br1 Cu2 H 95.7(18) . . ?
Br1 Cu2 Cu2 58.13(3) . 3_565 ?
Br1 Cu2 Cu2 105.78(3) 2_665 3_565 ?
Br1 Cu2 Cu2 105.82(3) . 2_665 ?
Br1 Cu2 Cu2 58.09(3) 2_665 2_665 ?
Cu1 Cu2 H 35(3) . . ?
Cu2 Cu2 Cu1 63.190(14) 2_665 . ?
Cu2 Cu2 Cu1 63.190(14) 3_565 . ?
Cu2 Cu2 H 37.6(17) 2_665 . ?
Cu2 Cu2 H 37.6(17) 3_565 . ?
Cu2 Cu2 Cu2 60.0 3_565 2_665 ?
P1 Cu2 Br1 116.50(4) . . ?
P1 Cu2 Br1 121.75(4) . 2_665 ?
P1 Cu2 Cu1 81.35(4) . . ?
P1 Cu2 H 116(3) . . ?
P1 Cu2 Cu2 129.59(4) . 3_565 ?
P1 Cu2 Cu2 133.39(4) . 2_665 ?
C5 P1 Cu2 112.80(15) . . ?
C6 P1 Cu2 115.82(17) . . ?
C6 P1 C5 102.9(2) . . ?
C6 P1 C12 103.9(2) . . ?
C12 P1 Cu2 116.39(17) . . ?
C12 P1 C5 103.4(2) . . ?
C1 N1 Cu1 116.8(3) . . ?
C5 N1 Cu1 126.0(3) . . ?
C5 N1 C1 117.1(4) . . ?
N1 C1 H1 118.2 . . ?
N1 C1 C2 123.5(4) . . ?
C2 C1 H1 118.2 . . ?
C1 C2 H2 120.5 . . ?
C3 C2 C1 119.1(4) . . ?
C3 C2 H2 120.5 . . ?
C2 C3 H3 120.8 . . ?
C2 C3 C4 118.4(4) . . ?
C4 C3 H3 120.8 . . ?
C3 C4 H4 120.2 . . ?
C3 C4 C5 119.6(4) . . ?
C5 C4 H4 120.2 . . ?
N1 C5 P1 115.0(3) . . ?
N1 C5 C4 122.3(4) . . ?
C4 C5 P1 122.7(3) . . ?
C7 C6 P1 118.0(4) . . ?
C7 C6 C11 118.6(5) . . ?
C11 C6 P1 123.4(4) . . ?
C6 C7 H7 119.6 . . ?
C8 C7 C6 120.8(6) . . ?
C8 C7 H7 119.6 . . ?
C7 C8 H8 120.1 . . ?
C9 C8 C7 119.8(6) . . ?
C9 C8 H8 120.1 . . ?
C8 C9 H9 119.7 . . ?
C8 C9 C10 120.6(6) . . ?
C10 C9 H9 119.7 . . ?
C9 C10 H10 120.1 . . ?
C11 C10 C9 119.8(7) . . ?
C11 C10 H10 120.1 . . ?
C6 C11 H11 119.9 . . ?
C10 C11 C6 120.3(6) . . ?
C10 C11 H11 119.9 . . ?
C13 C12 P1 117.4(4) . . ?
C17 C12 P1 123.4(4) . . ?
C17 C12 C13 119.0(5) . . ?
C12 C13 H13 120.2 . . ?
C14 C13 C12 119.6(6) . . ?
C14 C13 H13 120.2 . . ?
C13 C14 H14 119.6 . . ?
C15 C14 C13 120.8(6) . . ?
C15 C14 H14 119.6 . . ?
C14 C15 H15 120.0 . . ?
C14 C15 C16 120.0(5) . . ?
C16 C15 H15 120.0 . . ?
C15 C16 H16 120.1 . . ?
C15 C16 C17 119.7(6) . . ?
C17 C16 H16 120.1 . . ?
C12 C17 H17 119.6 . . ?
C16 C17 C12 120.8(6) . . ?
C16 C17 H17 119.6 . . ?
Cl1 C18 Cl2 108.2(14) . . ?
Cl1 C18 H18A 110.1 . . ?
Cl1 C18 H18B 110.1 . . ?
Cl2 C18 H18A 110.1 . . ?
Cl2 C18 H18B 110.1 . . ?
H18A C18 H18B 108.4 . . ?
C19 Cl3 H19A 23.38(9) . 2_655 ?
Cl3 C19 Cl3 96.2(5) 2_655 . ?
Cl3 C19 H19B 112.5 . . ?
Cl3 C19 H19B 112.5 2_655 . ?
Cl3 C19 H19B 112.5(4) . 3_665 ?
Cl3 C19 H19B 112.5(4) 2_655 2_655 ?
Cl3 C19 H19B 135.7(4) . 2_655 ?
Cl3 C19 H19B 135.7(4) 2_655 3_665 ?
Cl3 C19 H19A 112.51(15) . 3_665 ?
Cl3 C19 H19A 25.6(4) . 2_655 ?
Cl3 C19 H19A 25.6(4) 2_655 3_665 ?
Cl3 C19 H19A 112.5 2_655 . ?
Cl3 C19 H19A 112.5 . . ?
Cl3 C19 H19A 112.50(16) 2_655 2_655 ?
H19B C19 H19B 25.8 . 2_655 ?
H19B C19 H19B 25.8 2_655 3_665 ?
H19B C19 H19B 25.8 . 3_665 ?
H19B C19 H19A 87.5 . 2_655 ?
H19B C19 H19A 87.6 2_655 3_665 ?
H19B C19 H19A 110.0 . . ?
H19B C19 H19A 110.0 2_655 2_655 ?
H19B C19 H19A 87.5 . 3_665 ?
H19B C19 H19A 87.6 3_665 2_655 ?
H19B C19 H19A 110.0 3_665 3_665 ?
H19A C19 H19B 87.6 . 3_665 ?
H19A C19 H19B 87.5 . 2_655 ?
H19A C19 H19A 119.2 . 2_655 ?
H19A C19 H19A 119.2 . 3_665 ?
H19A C19 H19A 119.2 2_655 3_665 ?

loop_
_geom_bond_atom_site_label_1
_geom_bond_atom_site_label_2
_geom_bond_distance
_geom_bond_site_symmetry_2
_geom_bond_publ_flag
Br1 Cu2 2.4822(9) . ?
Br1 Cu2 2.4833(8) 3_565 ?
Cu1 H 1.81(9) . ?
Cu1 Cu2 2.9082(11) 3_565 ?
Cu1 Cu2 2.9083(11) 2_665 ?
Cu1 Cu2 2.9082(11) . ?
Cu1 N1 2.110(4) 3_565 ?
Cu1 N1 2.110(4) . ?
Cu1 N1 2.110(4) 2_665 ?
Cu2 H 1.66(4) . ?
Cu2 Cu2 2.6235(11) 3_565 ?
Cu2 Cu2 2.6235(11) 2_665 ?
Cu2 P1 2.1893(13) . ?
P1 C5 1.841(5) . ?
P1 C6 1.814(5) . ?
P1 C12 1.825(5) . ?
N1 C1 1.356(6) . ?
N1 C5 1.346(6) . ?
C1 H1 0.9300 . ?
C1 C2 1.381(7) . ?
C2 H2 0.9300 . ?
C2 C3 1.375(7) . ?
C3 H3 0.9300 . ?
C3 C4 1.387(7) . ?
C4 H4 0.9300 . ?
C4 C5 1.393(7) . ?
C6 C7 1.389(7) . ?
C6 C11 1.401(8) . ?
C7 H7 0.9300 . ?
C7 C8 1.385(9) . ?
C8 H8 0.9300 . ?
C8 C9 1.366(11) . ?
C9 H9 0.9300 . ?
C9 C10 1.387(11) . ?
C10 H10 0.9300 . ?
C10 C11 1.380(9) . ?
C11 H11 0.9300 . ?
C12 C13 1.403(8) . ?
C12 C17 1.392(8) . ?
C13 H13 0.9300 . ?
C13 C14 1.386(8) . ?
C14 H14 0.9300 . ?
C14 C15 1.379(10) . ?
C15 H15 0.9300 . ?
C15 C16 1.385(11) . ?
C16 H16 0.9300 . ?
C16 C17 1.387(8) . ?
C17 H17 0.9300 . ?
Cl1 C18 1.76(3) . ?
Cl2 C18 1.77(2) . ?
C18 H18A 0.9700 . ?
C18 H18B 0.9700 . ?
Cl3 C19 1.845(7) . ?
Cl3 H19A 1.058(11) 2_655 ?
C19 H19B 0.9700 . ?
C19 H19B 0.9701 3_665 ?
C19 H19B 0.9701 2_655 ?
C19 H19A 0.9700 3_665 ?
C19 H19A 0.9700 2_655 ?
C19 H19A 0.9700 . ?

loop_
_geom_torsion_atom_site_label_1
_geom_torsion_atom_site_label_2
_geom_torsion_atom_site_label_3
_geom_torsion_atom_site_label_4
_geom_torsion
_geom_torsion_site_symmetry_1
_geom_torsion_site_symmetry_2
_geom_torsion_site_symmetry_3
_geom_torsion_site_symmetry_4
_geom_torsion_publ_flag
Cu1 N1 C1 C2 -174.7(4) . . . . ?
Cu1 N1 C5 P1 -4.6(5) . . . . ?
Cu1 N1 C5 C4 174.4(3) . . . . ?
Cu2 P1 C5 N1 38.4(4) . . . . ?
Cu2 P1 C5 C4 -140.6(3) . . . . ?
Cu2 P1 C6 C7 24.5(4) . . . . ?
Cu2 P1 C6 C11 -156.3(4) . . . . ?
Cu2 P1 C12 C13 50.0(4) . . . . ?
Cu2 P1 C12 C17 -124.9(4) . . . . ?
P1 C6 C7 C8 176.7(5) . . . . ?
P1 C6 C11 C10 -177.6(5) . . . . ?
P1 C12 C13 C14 -176.3(4) . . . . ?
P1 C12 C17 C16 175.1(4) . . . . ?
N1 C1 C2 C3 -0.2(7) . . . . ?
C1 N1 C5 P1 179.9(3) . . . . ?
C1 N1 C5 C4 -1.1(6) . . . . ?
C1 C2 C3 C4 -0.8(7) . . . . ?
C2 C3 C4 C5 0.9(7) . . . . ?
C3 C4 C5 P1 179.1(4) . . . . ?
C3 C4 C5 N1 0.1(7) . . . . ?
C5 P1 C6 C7 148.0(4) . . . . ?
C5 P1 C6 C11 -32.8(5) . . . . ?
C5 P1 C12 C13 -74.2(4) . . . . ?
C5 P1 C12 C17 110.9(4) . . . . ?
C5 N1 C1 C2 1.2(6) . . . . ?
C6 P1 C5 N1 -87.1(4) . . . . ?
C6 P1 C5 C4 93.9(4) . . . . ?
C6 P1 C12 C13 178.6(4) . . . . ?
C6 P1 C12 C17 3.7(5) . . . . ?
C6 C7 C8 C9 1.0(9) . . . . ?
C7 C6 C11 C10 1.6(9) . . . . ?
C7 C8 C9 C10 1.5(10) . . . . ?
C8 C9 C10 C11 -2.5(10) . . . . ?
C9 C10 C11 C6 0.9(10) . . . . ?
C11 C6 C7 C8 -2.6(8) . . . . ?
C12 P1 C5 N1 165.0(3) . . . . ?
C12 P1 C5 C4 -14.0(4) . . . . ?
C12 P1 C6 C7 -104.5(4) . . . . ?
C12 P1 C6 C11 74.7(5) . . . . ?
C12 C13 C14 C15 1.2(8) . . . . ?
C13 C12 C17 C16 0.3(8) . . . . ?
C13 C14 C15 C16 -0.4(9) . . . . ?
C14 C15 C16 C17 -0.5(9) . . . . ?
C15 C16 C17 C12 0.5(9) . . . . ?
C17 C12 C13 C14 -1.2(8) . . . . ?
